data_2310701
loop_
_publ_author_name
'Zachariasen, W.H.'

_publ_section_title
;
 The crystal structure of lithium metaborate
;
_journal_name_full 'Acta Crystallographica (1,1948-23,1967)'
_journal_page_first 749
_journal_page_last 751
_journal_volume 17
_journal_year 1964
_chemical_formula_sum 'B Li O2'
_chemical_name_systematic 'Li (B O2)'
_space_group_IT_number 14
_symmetry_space_group_name_Hall '-P 2ybc'
_symmetry_space_group_name_H-M 'P 1 21/c 1'
_cell_angle_alpha 90
_cell_angle_beta 115.12
_cell_angle_gamma 90
_cell_formula_units_Z 4
_cell_length_a 5.838
_cell_length_b 4.348
_cell_length_c 6.449
_cell_volume 148.216
_citation_journal_id_ASTM ACCRA9
_cod_data_source_file Zachariasen_ACCRA9_1964_150.cif
_cod_data_source_block B1Li1O2
_cod_original_cell_volume 148.2164
_cod_original_formula_sum 'B1 Li1 O2'
_cod_database_code 2310701

loop_
_symmetry_equiv_pos_as_xyz
x,y,z
-x,y+1/2,-z+1/2
-x,-y,-z
x,-y-1/2,z-1/2

loop_
_atom_site_label
_atom_site_type_symbol
_atom_site_fract_x
_atom_site_fract_y
_atom_site_fract_z
_atom_site_occupancy
_atom_site_U_iso_or_equiv
O1 O-2 0.0846 0.355 0.2592 1 0.0
B1 B+3 0.1233 0.6735 0.272 1 0.0
O2 O-2 0.3548 0.7741 0.3169 1 0.0
Li1 Li+1 0.4322 0.2131 0.3437 1 0.0
